data_4064208
loop_
_publ_author_name
'Alvarez, M. Angeles'
'Garc\'ia, M. Esther'
'Garc\'ia-Viv\'o, Daniel'
'Mart\'inez, M. Eugenia'
'Ruiz, Miguel A.'

_publ_section_title
;
 Binuclear Carbyne and Ketenyl Derivatives of the Alkyl-Bridged Complexes
 [Mo2(\h5-C5H5)2(\m-CH2R)(\m-PCy2)(CO)2] (R = H, Ph)
;
_journal_issue 8
_journal_name_full Organometallics
_journal_page_first 2189
_journal_paper_doi 10.1021/om1011819
_journal_volume 30
_journal_year 2011
_chemical_compound_source 'synthesis as described'
_chemical_formula_moiety 'C32 H42 Mo3 O9 P2'
_chemical_formula_sum 'C32 H42 Mo3 O9 P2'
_chemical_formula_weight 920.42
_chemical_name_systematic
;
 ?
;
_space_group_IT_number 14
_symmetry_cell_setting monoclinic
_symmetry_Int_Tables_number 14
_symmetry_space_group_name_Hall '-P 2ybc'
_symmetry_space_group_name_H-M 'P 1 21/c 1'
_atom_sites_solution_hydrogens geom
_atom_sites_solution_primary direct
_atom_sites_solution_secondary difmap
_audit_conform_dict_location ftp://ftp.iucr.org/pub/cif_core.dic
_audit_conform_dict_name cif_core.dic
_audit_conform_dict_version 2.3
_audit_creation_method 'WinGX routine CIF_UPDATE'
_cell_angle_alpha 90
_cell_angle_beta 113.877(3)
_cell_angle_gamma 90
_cell_formula_units_Z 8
_cell_length_a 23.7133(10)
_cell_length_b 10.2228(3)
_cell_length_c 31.4145(4)
_cell_measurement_reflns_used 7563
_cell_measurement_temperature 100(2)
_cell_measurement_theta_max 73.7822
_cell_measurement_theta_min 2.9170
_cell_measurement_wavelength 1.54184
_cell_volume 6963.6(4)
_computing_cell_refinement
;
CrysAlis RED, Oxford Diffraction Ltd.,
Version 1.171.31.7 (release 18-10-2006 CrysAlis171 .NET)
(compiled Oct 18 2006,16:28:17)
;
_computing_data_collection
;
CrysAlis CCD, Oxford Diffraction Ltd.,
Version 1.171.31.7 (release 18-10-2006 CrysAlis171 .NET)
(compiled Oct 18 2006,16:28:17)
;
_computing_data_reduction
;
CrysAlis RED, Oxford Diffraction Ltd.,
Version 1.171.31.7 (release 18-10-2006 CrysAlis171 .NET)
(compiled Oct 18 2006,16:28:17)
;
_computing_molecular_graphics 'Ortep-3 for Windows (Farrugia, 1997)'
_computing_publication_material 'WinGX publication routines (Farrugia, 1999)'
_computing_structure_refinement 'SHELXL-97 (Sheldrick, 1997)'
_computing_structure_solution 'SHELXS-97 (Sheldrick, 1997)'
_diffrn_ambient_temperature 100(2)
_diffrn_measured_fraction_theta_full 0.951
_diffrn_measured_fraction_theta_max 0.895
_diffrn_measurement_device_type 'ONYX CCD'
_diffrn_measurement_method CCD
_diffrn_radiation_monochromator graphite
_diffrn_radiation_probe x-ray
_diffrn_radiation_source 'Nova (Cu) X-ray Source'
_diffrn_radiation_type CuK\a
_diffrn_radiation_wavelength 1.54184
_diffrn_reflns_av_R_equivalents 0.1065
_diffrn_reflns_av_unetI/netI 0.1104
_diffrn_reflns_limit_h_max 28
_diffrn_reflns_limit_h_min -28
_diffrn_reflns_limit_k_max 11
_diffrn_reflns_limit_k_min -7
_diffrn_reflns_limit_l_max 38
_diffrn_reflns_limit_l_min -38
_diffrn_reflns_number 36111
_diffrn_reflns_theta_full 70
_diffrn_reflns_theta_max 74.89
_diffrn_reflns_theta_min 2.94
_exptl_absorpt_coefficient_mu 10.018
_exptl_absorpt_correction_T_max 0.900
_exptl_absorpt_correction_T_min 0.6548
_exptl_absorpt_correction_type multi-scan
_exptl_absorpt_process_details
;
CrysAlis RED, Oxford Diffraction Ltd.,
Version 1.171.32.5 (release 08-05-2007 CrysAlis171 .NET)
(compiled May  8 2007,13:10:02)
Empirical absorption correction using spherical harmonics,
 implemented in SCALE3 ABSPACK scaling algorithm.
;
_exptl_crystal_colour red
_exptl_crystal_density_diffrn 1.756
_exptl_crystal_density_method 'not measured'
_exptl_crystal_description needle
_exptl_crystal_F_000 3696
_exptl_crystal_size_max 0.16
_exptl_crystal_size_mid 0.02
_exptl_crystal_size_min 0.01
_refine_diff_density_max 5.148
_refine_diff_density_min -2.14
_refine_diff_density_rms 0.368
_refine_ls_extinction_method none
_refine_ls_goodness_of_fit_ref 1.097
_refine_ls_hydrogen_treatment mixed
_refine_ls_matrix_type full
_refine_ls_number_parameters 731
_refine_ls_number_reflns 12655
_refine_ls_number_restraints 2
_refine_ls_restrained_S_all 1.097
_refine_ls_R_factor_all 0.1767
_refine_ls_R_factor_gt 0.1342
_refine_ls_shift/su_max 0
_refine_ls_shift/su_mean 0
_refine_ls_structure_factor_coef Fsqd
_refine_ls_weighting_details 'calc w=1/[\s^2^(Fo^2^)+(0.0072P)^2^+1077.0286P] where P=(Fo^2^+2Fc^2^)/3'
_refine_ls_weighting_scheme calc
_refine_ls_wR_factor_gt 0.3307
_refine_ls_wR_factor_ref 0.3499
_reflns_number_gt 8637
_reflns_number_total 12655
_reflns_threshold_expression >2sigma(I)
_cod_data_source_file om1011819_si_001.cif
_cod_data_source_block compound7
_cod_database_code 4064208

loop_
_symmetry_equiv_pos_as_xyz
'x, y, z'
'-x, y+1/2, -z+1/2'
'-x, -y, -z'
'x, -y-1/2, z-1/2'

loop_
_atom_site_label
_atom_site_type_symbol
_atom_site_fract_x
_atom_site_fract_y
_atom_site_fract_z
_atom_site_U_iso_or_equiv
_atom_site_adp_type
_atom_site_occupancy
_atom_site_symmetry_multiplicity
_atom_site_calc_flag
_atom_site_refinement_flags
Mo1 Mo 0.48920(9) 0.5247(2) 0.11294(6) 0.0224(4) Uani 1 1 d .
Mo2 Mo 0.45853(9) 0.29849(19) 0.15665(7) 0.0213(4) Uani 1 1 d .
Mo3 Mo 0.36744(9) 0.52934(19) 0.12658(6) 0.0214(4) Uani 1 1 d D
P1 P 0.5534(3) 0.3359(6) 0.1470(2) 0.0245(14) Uani 1 1 d .
P2 P 0.2625(3) 0.6096(7) 0.0987(2) 0.0264(14) Uani 1 1 d .
O1 O 0.4472(10) 0.370(2) 0.0204(6) 0.040(5) Uani 1 1 d .
O2 O 0.4081(9) 0.145(2) 0.0629(6) 0.037(5) Uani 1 1 d .
O3 O 0.4091(10) 0.8168(19) 0.1669(7) 0.041(5) Uani 1 1 d .
O4 O 0.3460(10) 0.621(2) 0.0249(7) 0.047(5) Uani 1 1 d .
O5 O 0.2987(8) 0.2587(17) 0.0891(6) 0.031(4) Uani 1 1 d .
O6 O 0.3573(8) 0.4971(19) 0.2245(6) 0.033(4) Uani 1 1 d .
O7 O 0.2401(8) 0.7276(18) 0.0615(6) 0.034(4) Uani 1 1 d .
O8 O 0.2065(8) 0.5141(19) 0.0732(6) 0.034(4) Uani 1 1 d .
O9 O 0.2443(8) 0.6602(17) 0.1400(6) 0.029(4) Uani 1 1 d .
C1 C 0.4607(12) 0.419(3) 0.0555(8) 0.028(6) Uani 1 1 d .
C2 C 0.4293(11) 0.206(3) 0.0954(8) 0.026(6) Uani 1 1 d .
C3 C 0.3921(10) 0.716(2) 0.1503(8) 0.020(5) Uiso 1 1 d .
C4 C 0.3605(13) 0.580(3) 0.0623(8) 0.030(6) Uani 1 1 d .
C5 C 0.3289(11) 0.345(2) 0.1047(8) 0.021(5) Uani 1 1 d .
C6 C 0.3605(12) 0.505(3) 0.1893(9) 0.029(6) Uani 1 1 d .
C7 C 0.2735(14) 0.847(3) 0.0704(11) 0.044(8) Uani 1 1 d .
H7A H 0.315 0.8299 0.0741 0.065 Uiso 1 1 calc R
H7B H 0.2739 0.8857 0.0983 0.065 Uiso 1 1 calc R
H7C H 0.2541 0.9055 0.0447 0.065 Uiso 1 1 calc R
C8 C 0.1906(13) 0.466(3) 0.0265(9) 0.043(7) Uani 1 1 d .
H8A H 0.1839 0.5392 0.0057 0.064 Uiso 1 1 calc R
H8B H 0.1536 0.4149 0.017 0.064 Uiso 1 1 calc R
H8C H 0.2236 0.4135 0.0259 0.064 Uiso 1 1 calc R
C9 C 0.1841(13) 0.711(3) 0.1323(10) 0.037(7) Uiso 1 1 d .
H9A H 0.1663 0.7517 0.1022 0.056 Uiso 1 1 calc R
H9B H 0.1879 0.7743 0.1558 0.056 Uiso 1 1 calc R
H9C H 0.158 0.6407 0.1336 0.056 Uiso 1 1 calc R
C10 C 0.4715(11) 0.497(3) 0.1701(8) 0.028(6) Uani 1 1 d D
C11 C 0.5310(11) 0.734(2) 0.1424(8) 0.024(5) Uiso 1 1 d .
H11 H 0.5326 0.7676 0.1704 0.029 Uiso 1 1 calc R
C12 C 0.5776(12) 0.653(3) 0.1368(9) 0.028(6) Uiso 1 1 d .
H12 H 0.6142 0.6229 0.1599 0.034 Uiso 1 1 calc R
C13 C 0.5556(11) 0.629(3) 0.0892(9) 0.033(6) Uani 1 1 d .
H13 H 0.5767 0.5784 0.0757 0.04 Uiso 1 1 calc R
C14 C 0.4989(17) 0.688(3) 0.0637(9) 0.049(9) Uani 1 1 d .
H14 H 0.4766 0.6844 0.0317 0.059 Uiso 1 1 calc R
C15 C 0.4817(12) 0.755(3) 0.0971(8) 0.027(5) Uiso 1 1 d .
H15 H 0.4458 0.8029 0.0907 0.032 Uiso 1 1 calc R
C16 C 0.4833(12) 0.093(3) 0.1897(9) 0.034(6) Uiso 1 1 d .
H16 H 0.5009 0.0309 0.1771 0.04 Uiso 1 1 calc R
C17 C 0.4184(13) 0.108(3) 0.1771(9) 0.034(6) Uiso 1 1 d .
H17 H 0.3862 0.0588 0.1558 0.041 Uiso 1 1 calc R
C18 C 0.4147(12) 0.221(2) 0.2066(9) 0.026(6) Uani 1 1 d .
H18 H 0.3781 0.2561 0.2058 0.031 Uiso 1 1 calc R
C19 C 0.4734(12) 0.266(3) 0.2353(9) 0.032(6) Uani 1 1 d .
H19 H 0.4827 0.3331 0.257 0.039 Uiso 1 1 calc R
C20 C 0.5172(14) 0.187(2) 0.2245(8) 0.032(6) Uani 1 1 d .
H20 H 0.5599 0.1966 0.238 0.039 Uiso 1 1 calc R
C21 C 0.6275(11) 0.346(3) 0.1990(8) 0.024(5) Uiso 1 1 d .
H21 H 0.635 0.2578 0.2127 0.028 Uiso 1 1 calc R
C22 C 0.6240(12) 0.439(3) 0.2373(8) 0.030(6) Uani 1 1 d .
H22A H 0.6126 0.5258 0.2242 0.037 Uiso 1 1 calc R
H22B H 0.5919 0.4082 0.2466 0.037 Uiso 1 1 calc R
C23 C 0.6847(13) 0.447(3) 0.2802(9) 0.039(7) Uani 1 1 d .
H23A H 0.694 0.3617 0.2951 0.047 Uiso 1 1 calc R
H23B H 0.6803 0.5083 0.3022 0.047 Uiso 1 1 calc R
C24 C 0.7382(11) 0.490(3) 0.2681(9) 0.040(8) Uani 1 1 d .
H24A H 0.7763 0.4897 0.296 0.049 Uiso 1 1 calc R
H24B H 0.731 0.5782 0.2557 0.049 Uiso 1 1 calc R
C25 C 0.7439(12) 0.394(3) 0.2312(10) 0.036(7) Uani 1 1 d .
H25A H 0.775 0.4265 0.2213 0.043 Uiso 1 1 calc R
H25B H 0.7572 0.3091 0.2455 0.043 Uiso 1 1 calc R
C26 C 0.6830(12) 0.379(3) 0.1888(10) 0.034(7) Uani 1 1 d .
H26A H 0.6746 0.4595 0.1711 0.041 Uiso 1 1 calc R
H26B H 0.688 0.3103 0.1691 0.041 Uiso 1 1 calc R
C27 C 0.5702(14) 0.212(2) 0.1090(9) 0.033(6) Uani 1 1 d .
H27 H 0.5293 0.1797 0.0881 0.039 Uiso 1 1 calc R
C28 C 0.6025(11) 0.092(2) 0.1345(8) 0.025(5) Uiso 1 1 d .
H28A H 0.5831 0.0608 0.1545 0.03 Uiso 1 1 calc R
H28B H 0.6453 0.1122 0.1538 0.03 Uiso 1 1 calc R
C29 C 0.5987(15) -0.012(3) 0.0986(11) 0.047(8) Uani 1 1 d .
H29A H 0.6208 -0.0895 0.1147 0.056 Uiso 1 1 calc R
H29B H 0.5558 -0.0365 0.0814 0.056 Uiso 1 1 calc R
C30 C 0.6244(16) 0.031(3) 0.0657(11) 0.050(9) Uani 1 1 d .
H30A H 0.6179 -0.036 0.0424 0.06 Uiso 1 1 calc R
H30B H 0.6685 0.0444 0.0822 0.06 Uiso 1 1 calc R
C31 C 0.5952(13) 0.156(3) 0.0419(10) 0.035(7) Uani 1 1 d .
H31A H 0.6163 0.1869 0.0229 0.041 Uiso 1 1 calc R
H31B H 0.5525 0.1402 0.0214 0.041 Uiso 1 1 calc R
C32 C 0.5981(14) 0.260(3) 0.0761(10) 0.040(7) Uiso 1 1 d .
H32A H 0.5759 0.3366 0.0596 0.047 Uiso 1 1 calc R
H32B H 0.6407 0.2845 0.0938 0.047 Uiso 1 1 calc R
Mo1B Mo -0.04577(10) -0.12341(19) 0.15751(7) 0.0238(4) Uani 1 1 d .
Mo2B Mo -0.12996(9) 0.08716(19) 0.10728(6) 0.0210(4) Uani 1 1 d .
Mo3B Mo 0.00794(9) 0.1186(2) 0.12916(7) 0.0238(4) Uani 1 1 d .
P1B P -0.1522(3) -0.1049(6) 0.1432(2) 0.0246(14) Uani 1 1 d .
P2B P 0.0838(3) 0.2278(8) 0.1080(2) 0.0319(16) Uani 1 1 d .
O1B O -0.0804(8) -0.2849(18) 0.0667(6) 0.033(4) Uani 1 1 d .
O2B O -0.1683(8) -0.072(2) 0.0149(6) 0.039(5) Uani 1 1 d .
O3B O -0.0085(9) 0.403(2) 0.1650(6) 0.043(5) Uani 1 1 d .
O4B O 0.1182(8) 0.095(2) 0.2299(6) 0.037(5) Uani 1 1 d .
O5B O 0.0576(9) -0.1455(19) 0.1020(7) 0.040(5) Uani 1 1 d .
O6B O -0.0747(8) 0.1830(19) 0.0226(6) 0.031(4) Uani 1 1 d .
O7B O 0.0864(9) 0.3828(19) 0.1108(7) 0.039(5) Uani 1 1 d .
O8B O 0.1503(8) 0.189(2) 0.1423(7) 0.048(6) Uani 1 1 d .
O9B O 0.0811(11) 0.218(2) 0.0566(7) 0.050(6) Uani 1 1 d .
C1B C -0.0715(12) -0.221(3) 0.0970(9) 0.030(6) Uiso 1 1 d .
C2B C -0.1510(12) -0.022(3) 0.0511(9) 0.035(7) Uani 1 1 d .
C3B C -0.0059(11) 0.301(3) 0.1502(8) 0.022(5) Uiso 1 1 d .
C4B C 0.0788(13) 0.103(2) 0.1945(9) 0.029(6) Uani 1 1 d .
C5B C 0.0353(12) -0.052(3) 0.1117(9) 0.029(6) Uiso 1 1 d .
C6B C -0.0515(11) 0.154(3) 0.0606(8) 0.027(5) Uiso 1 1 d .
C7B C 0.0413(16) 0.467(4) 0.0754(10) 0.059(10) Uani 1 1 d .
H7B1 H 0.0238 0.4211 0.0463 0.088 Uiso 1 1 calc R
H7B2 H 0.0615 0.545 0.0716 0.088 Uiso 1 1 calc R
H7B3 H 0.0092 0.4907 0.0852 0.088 Uiso 1 1 calc R
C8B C 0.2035(15) 0.231(4) 0.1348(14) 0.061(11) Uani 1 1 d .
H8B1 H 0.1956 0.2213 0.1025 0.091 Uiso 1 1 calc R
H8B2 H 0.2384 0.1782 0.1532 0.091 Uiso 1 1 calc R
H8B3 H 0.212 0.3208 0.1437 0.091 Uiso 1 1 calc R
C9B C 0.0721(19) 0.092(3) 0.0324(12) 0.061(10) Uani 1 1 d .
H9B1 H 0.0986 0.0277 0.0532 0.091 Uiso 1 1 calc R
H9B2 H 0.0821 0.1012 0.0058 0.091 Uiso 1 1 calc R
H9B3 H 0.0299 0.0654 0.0224 0.091 Uiso 1 1 calc R
C10B C -0.0538(12) 0.077(3) 0.1688(9) 0.033(6) Uiso 1 1 d .
C11B C -0.0292(13) -0.221(3) 0.2281(9) 0.035(6) Uiso 1 1 d .
H11B H -0.0576 -0.2085 0.2413 0.042 Uiso 1 1 calc R
C12B C -0.0321(12) -0.320(3) 0.1957(10) 0.033(6) Uani 1 1 d .
H12B H -0.0626 -0.3836 0.1841 0.04 Uiso 1 1 calc R
C13B C 0.0183(12) -0.305(3) 0.1845(9) 0.030(6) Uiso 1 1 d .
H13B H 0.0279 -0.3583 0.1642 0.036 Uiso 1 1 calc R
C14B C 0.0536(12) -0.193(3) 0.2099(9) 0.036(7) Uani 1 1 d .
H14B H 0.0893 -0.1596 0.2085 0.043 Uiso 1 1 calc R
C15B C 0.0234(13) -0.143(3) 0.2371(10) 0.035(6) Uani 1 1 d .
H15B H 0.0361 -0.0724 0.2573 0.041 Uiso 1 1 calc R
C16B C -0.2274(10) 0.176(2) 0.0724(8) 0.019(5) Uani 1 1 d .
H16B H -0.2602 0.1238 0.0535 0.023 Uiso 1 1 calc R
C17B C -0.2086(14) 0.190(3) 0.1206(10) 0.043(8) Uani 1 1 d .
H17B H -0.2254 0.1481 0.139 0.052 Uiso 1 1 calc R
C18B C -0.1583(14) 0.282(3) 0.1361(10) 0.041(7) Uiso 1 1 d .
H18B H -0.1384 0.3146 0.1661 0.049 Uiso 1 1 calc R
C19B C -0.1442(14) 0.315(3) 0.0966(9) 0.038(7) Uani 1 1 d .
H19B H -0.112 0.3671 0.0968 0.045 Uiso 1 1 calc R
C20B C -0.1903(12) 0.249(3) 0.0568(9) 0.031(6) Uani 1 1 d .
H20B H -0.1944 0.2553 0.0261 0.037 Uiso 1 1 calc R
C41 C -0.1748(13) -0.097(3) 0.1947(9) 0.040(7) Uani 1 1 d .
H41 H -0.1592 -0.1787 0.2116 0.048 Uiso 1 1 calc R
C42 C -0.1397(13) 0.009(3) 0.2293(9) 0.037(7) Uani 1 1 d .
H42A H -0.1537 0.095 0.2159 0.044 Uiso 1 1 calc R
H42B H -0.096 0.0026 0.2366 0.044 Uiso 1 1 calc R
C43 C -0.1509(13) -0.007(3) 0.2740(9) 0.036(7) Uani 1 1 d .
H43A H -0.132 -0.0879 0.2891 0.043 Uiso 1 1 calc R
H43B H -0.1304 0.0643 0.2951 0.043 Uiso 1 1 calc R
C44 C -0.2169(12) -0.008(3) 0.2664(9) 0.035(6) Uiso 1 1 d .
H44A H -0.235 0.0772 0.2557 0.042 Uiso 1 1 calc R
H44B H -0.2204 -0.0272 0.2955 0.042 Uiso 1 1 calc R
C45 C -0.2511(16) -0.110(4) 0.2308(11) 0.055(9) Uani 1 1 d .
H45A H -0.2948 -0.1025 0.2237 0.066 Uiso 1 1 calc R
H45B H -0.2376 -0.1958 0.2439 0.066 Uiso 1 1 calc R
C46 C -0.2415(14) -0.097(4) 0.1851(13) 0.059(10) Uani 1 1 d .
H46A H -0.2617 -0.1688 0.1645 0.071 Uiso 1 1 calc R
H46B H -0.2601 -0.0159 0.1695 0.071 Uiso 1 1 calc R
C51 C -0.2057(16) -0.235(3) 0.1069(10) 0.049(8) Uani 1 1 d .
H51 H -0.1824 -0.2638 0.089 0.059 Uiso 1 1 calc R
C52 C -0.2057(13) -0.359(3) 0.1314(8) 0.035(7) Uani 1 1 d .
H52A H -0.2132 -0.3381 0.1588 0.042 Uiso 1 1 calc R
H52B H -0.1647 -0.3968 0.1421 0.042 Uiso 1 1 calc R
C53 C -0.251(2) -0.462(5) 0.1042(16) 0.083(13) Uiso 1 1 d .
H53A H -0.2312 -0.5218 0.0909 0.099 Uiso 1 1 calc R
H53B H -0.2633 -0.5117 0.1256 0.099 Uiso 1 1 calc R
C54 C -0.305(2) -0.413(5) 0.0682(16) 0.086(13) Uiso 1 1 d .
H54A H -0.3328 -0.385 0.0821 0.103 Uiso 1 1 calc R
H54B H -0.3249 -0.4859 0.0477 0.103 Uiso 1 1 calc R
C55 C -0.2996(15) -0.303(3) 0.0385(11) 0.048(8) Uani 1 1 d .
H55A H -0.3404 -0.2732 0.0182 0.058 Uiso 1 1 calc R
H55B H -0.2793 -0.3348 0.0191 0.058 Uiso 1 1 calc R
C56 C -0.2629(19) -0.190(4) 0.0682(14) 0.076(12) Uiso 1 1 d .
H56A H -0.2521 -0.1295 0.0487 0.091 Uiso 1 1 calc R
H56B H -0.2882 -0.143 0.0808 0.091 Uiso 1 1 calc R
H10 H 0.502(5) 0.55(3) 0.201(8) 0.091 Uiso 1 1 d D
H10B H -0.051(17) 0.15(4) 0.198(13) 0.091 Uiso 1 1 d .

loop_
_atom_site_aniso_label
_atom_site_aniso_U_11
_atom_site_aniso_U_22
_atom_site_aniso_U_33
_atom_site_aniso_U_23
_atom_site_aniso_U_13
_atom_site_aniso_U_12
Mo1 0.0324(10) 0.0176(10) 0.0244(9) -0.0011(8) 0.0190(8) -0.0067(9)
Mo2 0.0275(10) 0.0159(10) 0.0245(9) 0.0011(8) 0.0147(8) -0.0018(8)
Mo3 0.0274(10) 0.0158(10) 0.0241(9) 0.0024(8) 0.0137(8) -0.0009(8)
P1 0.030(3) 0.022(3) 0.028(3) -0.003(3) 0.019(3) 0.003(3)
P2 0.025(3) 0.030(4) 0.027(3) 0.004(3) 0.013(3) 0.001(3)
O1 0.060(13) 0.034(12) 0.029(10) -0.013(9) 0.021(9) -0.012(10)
O2 0.042(11) 0.050(13) 0.026(9) -0.018(9) 0.020(8) -0.014(10)
O3 0.060(13) 0.022(11) 0.038(11) -0.015(8) 0.018(10) 0.004(10)
O4 0.053(13) 0.051(14) 0.034(11) 0.007(10) 0.016(10) -0.019(11)
O5 0.041(11) 0.013(9) 0.053(11) -0.005(8) 0.034(10) -0.009(8)
O6 0.041(11) 0.041(12) 0.023(9) -0.001(8) 0.020(8) 0.001(9)
O7 0.032(10) 0.029(11) 0.039(10) 0.015(8) 0.013(8) 0.004(8)
O8 0.027(9) 0.037(12) 0.035(10) -0.004(8) 0.010(8) -0.007(9)
O9 0.031(9) 0.025(10) 0.033(9) -0.006(8) 0.014(8) 0.016(8)
C1 0.040(15) 0.019(14) 0.022(12) -0.002(10) 0.009(11) -0.008(12)
C2 0.029(13) 0.030(15) 0.024(12) 0.005(11) 0.015(11) 0.019(12)
C4 0.045(16) 0.033(15) 0.022(12) -0.004(11) 0.024(12) -0.012(13)
C5 0.027(12) 0.015(13) 0.025(12) -0.006(10) 0.014(10) -0.009(11)
C6 0.037(15) 0.021(15) 0.028(13) 0.002(10) 0.013(11) 0.010(12)
C7 0.042(17) 0.016(15) 0.053(18) 0.017(13) -0.002(14) -0.012(13)
C8 0.039(16) 0.046(19) 0.034(15) -0.010(14) 0.005(13) -0.024(15)
C10 0.021(12) 0.030(16) 0.029(13) 0.005(11) 0.007(10) 0.018(11)
C13 0.021(12) 0.042(18) 0.041(15) 0.008(13) 0.018(11) -0.011(12)
C14 0.09(3) 0.030(17) 0.014(12) -0.008(11) 0.014(15) -0.024(17)
C18 0.040(15) 0.014(13) 0.042(14) -0.005(11) 0.035(13) -0.010(11)
C19 0.028(14) 0.032(16) 0.041(15) 0.008(12) 0.018(12) -0.005(12)
C20 0.060(18) 0.005(12) 0.026(12) 0.007(10) 0.012(12) -0.002(12)
C22 0.037(14) 0.029(15) 0.024(12) 0.002(11) 0.010(11) 0.003(12)
C23 0.040(16) 0.06(2) 0.028(13) 0.004(13) 0.021(12) 0.007(15)
C24 0.017(12) 0.07(2) 0.031(14) -0.015(14) 0.004(11) 0.009(14)
C25 0.025(13) 0.027(16) 0.056(18) -0.005(14) 0.018(13) 0.004(12)
C26 0.030(14) 0.028(16) 0.055(17) -0.016(13) 0.028(13) -0.024(12)
C27 0.056(18) 0.012(13) 0.037(14) 0.003(11) 0.026(14) 0.003(13)
C29 0.046(18) 0.05(2) 0.06(2) -0.004(16) 0.041(16) 0.002(16)
C30 0.06(2) 0.06(2) 0.051(18) -0.033(17) 0.049(17) -0.026(18)
C31 0.035(15) 0.030(16) 0.051(17) -0.013(13) 0.030(14) -0.004(13)
Mo1B 0.0351(11) 0.0130(10) 0.0228(9) 0.0000(7) 0.0112(8) -0.0007(9)
Mo2B 0.0275(10) 0.0149(10) 0.0217(9) 0.0018(7) 0.0109(8) -0.0025(8)
Mo3B 0.0291(10) 0.0204(11) 0.0260(9) -0.0011(8) 0.0155(8) -0.0018(9)
P1B 0.043(4) 0.008(3) 0.027(3) -0.003(2) 0.018(3) -0.008(3)
P2B 0.032(4) 0.040(4) 0.029(3) -0.001(3) 0.018(3) -0.006(3)
O1B 0.037(10) 0.026(10) 0.027(9) -0.010(8) 0.003(8) 0.000(8)
O2B 0.035(10) 0.058(14) 0.017(9) -0.009(9) 0.003(8) 0.012(10)
O3B 0.052(12) 0.048(13) 0.028(9) -0.008(9) 0.015(9) -0.028(11)
O4B 0.027(9) 0.041(12) 0.034(10) 0.001(9) 0.002(8) 0.000(9)
O5B 0.042(11) 0.030(11) 0.061(13) 0.013(10) 0.034(10) 0.009(9)
O6B 0.035(10) 0.039(11) 0.021(8) -0.006(8) 0.015(8) -0.004(9)
O7B 0.039(11) 0.031(11) 0.051(12) 0.012(9) 0.022(10) 0.001(9)
O8B 0.020(9) 0.062(15) 0.056(13) 0.033(11) 0.011(9) -0.010(10)
O9B 0.078(16) 0.044(14) 0.048(12) 0.005(10) 0.045(12) 0.001(12)
C2B 0.023(13) 0.051(19) 0.035(15) 0.010(14) 0.015(11) 0.003(13)
C4B 0.043(16) 0.011(13) 0.043(16) -0.006(11) 0.028(14) -0.004(12)
C7B 0.07(2) 0.06(2) 0.034(16) 0.020(16) 0.010(16) 0.04(2)
C8B 0.05(2) 0.06(2) 0.10(3) 0.02(2) 0.06(2) 0.013(18)
C9B 0.10(3) 0.05(2) 0.06(2) -0.014(17) 0.07(2) 0.00(2)
C12B 0.032(14) 0.011(13) 0.048(16) 0.005(11) 0.007(12) 0.011(11)
C14B 0.025(13) 0.044(18) 0.035(14) 0.007(13) 0.010(11) 0.010(13)
C15B 0.039(15) 0.033(16) 0.041(15) 0.005(12) 0.025(13) 0.003(13)
C16B 0.012(10) 0.023(13) 0.025(11) 0.013(10) 0.010(9) 0.007(10)
C17B 0.046(17) 0.06(2) 0.036(15) -0.013(14) 0.026(14) -0.030(16)
C19B 0.042(16) 0.028(16) 0.034(15) 0.012(12) 0.007(13) -0.003(13)
C20B 0.033(14) 0.018(14) 0.039(15) 0.010(11) 0.013(12) 0.017(12)
C41 0.044(17) 0.046(19) 0.031(14) -0.016(13) 0.017(13) -0.029(15)
C42 0.033(14) 0.05(2) 0.028(13) -0.006(13) 0.016(12) -0.014(14)
C43 0.042(16) 0.033(17) 0.036(14) -0.007(12) 0.018(13) -0.017(13)
C45 0.05(2) 0.07(3) 0.06(2) -0.008(19) 0.036(17) 0.006(19)
C46 0.036(17) 0.07(3) 0.07(2) -0.03(2) 0.019(17) -0.011(18)
C51 0.06(2) 0.06(2) 0.029(15) 0.007(14) 0.011(14) 0.000(17)
C52 0.045(16) 0.034(17) 0.018(12) -0.003(11) 0.005(11) 0.015(13)
C55 0.051(19) 0.05(2) 0.046(18) -0.015(15) 0.021(15) -0.018(17)

loop_
_atom_type_symbol
_atom_type_description
_atom_type_scat_dispersion_real
_atom_type_scat_dispersion_imag
_atom_type_scat_source
C C 0.0181 0.0091 'International Tables Vol C Tables 4.2.6.8 and 6.1.1.4'
H H 0 0 'International Tables Vol C Tables 4.2.6.8 and 6.1.1.4'
Mo Mo -0.0483 2.7339 'International Tables Vol C Tables 4.2.6.8 and 6.1.1.4'
O O 0.0492 0.0322 'International Tables Vol C Tables 4.2.6.8 and 6.1.1.4'
P P 0.2955 0.4335 'International Tables Vol C Tables 4.2.6.8 and 6.1.1.4'

loop_
_geom_angle_atom_site_label_1
_geom_angle_atom_site_label_2
_geom_angle_atom_site_label_3
_geom_angle
C1 Mo1 C10 128.0(11)
C1 Mo1 C13 89.1(10)
C10 Mo1 C13 141.4(10)
C1 Mo1 C12 122.3(10)
C10 Mo1 C12 106.1(10)
C13 Mo1 C12 35.3(9)
C1 Mo1 C14 82.9(10)
C10 Mo1 C14 142.8(11)
C13 Mo1 C14 35.1(11)
C12 Mo1 C14 59.7(10)
C1 Mo1 C11 141.4(9)
C10 Mo1 C11 89.2(10)
C13 Mo1 C11 57.9(10)
C12 Mo1 C11 35.8(8)
C14 Mo1 C11 58.7(8)
C1 Mo1 C15 112.3(9)
C10 Mo1 C15 107.4(9)
C13 Mo1 C15 58.2(10)
C12 Mo1 C15 59.7(9)
C14 Mo1 C15 35.4(9)
C11 Mo1 C15 35.2(8)
C1 Mo1 P1 83.6(8)
C10 Mo1 P1 79.2(7)
C13 Mo1 P1 97.1(8)
C12 Mo1 P1 89.0(7)
C14 Mo1 P1 130.2(9)
C11 Mo1 P1 117.1(6)
C15 Mo1 P1 148.7(6)
C1 Mo1 Mo2 86.4(7)
C10 Mo1 Mo2 44.9(8)
C13 Mo1 Mo2 149.8(8)
C12 Mo1 Mo2 131.1(6)
C14 Mo1 Mo2 168.3(7)
C11 Mo1 Mo2 132.2(6)
C15 Mo1 Mo2 149.5(6)
P1 Mo1 Mo2 52.71(16)
C1 Mo1 Mo3 98.2(8)
C10 Mo1 Mo3 48.5(7)
C13 Mo1 Mo3 148.6(8)
C12 Mo1 Mo3 136.0(6)
C14 Mo1 Mo3 115.3(9)
C11 Mo1 Mo3 101.4(6)
C15 Mo1 Mo3 91.1(6)
P1 Mo1 Mo3 113.98(16)
Mo2 Mo1 Mo3 61.51(6)
C2 Mo2 C10 128.7(10)
C2 Mo2 C16 85.9(10)
C10 Mo2 C16 144.0(9)
C2 Mo2 C20 120.0(9)
C10 Mo2 C20 107.9(9)
C16 Mo2 C20 36.2(9)
C2 Mo2 C18 114.2(10)
C10 Mo2 C18 105.4(9)
C16 Mo2 C18 59.5(9)
C20 Mo2 C18 58.8(10)
C2 Mo2 C17 81.4(10)
C10 Mo2 C17 142.6(10)
C16 Mo2 C17 35.6(9)
C20 Mo2 C17 60.3(10)
C18 Mo2 C17 37.3(8)
C2 Mo2 C19 141.6(10)
C10 Mo2 C19 88.7(10)
C16 Mo2 C19 60.1(10)
C20 Mo2 C19 36.2(9)
C18 Mo2 C19 34.4(9)
C17 Mo2 C19 60.6(9)
C2 Mo2 P1 86.1(7)
C10 Mo2 P1 78.5(7)
C16 Mo2 P1 96.9(7)
C20 Mo2 P1 87.1(8)
C18 Mo2 P1 145.5(7)
C17 Mo2 P1 131.3(7)
C19 Mo2 P1 113.5(6)
C2 Mo2 Mo1 88.7(8)
C10 Mo2 Mo1 43.7(7)
C16 Mo2 Mo1 149.6(7)
C20 Mo2 Mo1 130.4(7)
C18 Mo2 Mo1 147.5(6)
C17 Mo2 Mo1 168.6(7)
C19 Mo2 Mo1 129.7(7)
P1 Mo2 Mo1 52.85(17)
C2 Mo2 Mo3 98.0(7)
C10 Mo2 Mo3 48.7(6)
C16 Mo2 Mo3 148.6(7)
C20 Mo2 Mo3 138.0(7)
C18 Mo2 Mo3 91.1(7)
C17 Mo2 Mo3 113.9(7)
C19 Mo2 Mo3 102.5(7)
P1 Mo2 Mo3 114.39(18)
Mo1 Mo2 Mo3 61.78(7)
C4 Mo3 C3 91.2(10)
C4 Mo3 C6 168.4(11)
C3 Mo3 C6 83.3(10)
C4 Mo3 C5 93.0(10)
C3 Mo3 C5 170.2(9)
C6 Mo3 C5 90.8(10)
C4 Mo3 C10 105.3(10)
C3 Mo3 C10 80.8(9)
C6 Mo3 C10 84.0(10)
C5 Mo3 C10 106.5(10)
C4 Mo3 P2 84.0(8)
C3 Mo3 P2 85.2(7)
C6 Mo3 P2 85.3(7)
C5 Mo3 P2 86.4(7)
C10 Mo3 P2 163.3(7)
C4 Mo3 Mo2 105.4(8)
C3 Mo3 Mo2 122.8(6)
C6 Mo3 Mo2 86.2(7)
C5 Mo3 Mo2 64.4(7)
C10 Mo3 Mo2 42.2(7)
P2 Mo3 Mo2 149.45(19)
C4 Mo3 Mo1 64.4(8)
C3 Mo3 Mo1 85.4(6)
C6 Mo3 Mo1 125.0(7)
C5 Mo3 Mo1 104.5(6)
C10 Mo3 Mo1 41.0(6)
P2 Mo3 Mo1 146.81(17)
Mo2 Mo3 Mo1 56.71(6)
C21 P1 C27 103.0(12)
C21 P1 Mo2 119.7(8)
C27 P1 Mo2 114.6(10)
C21 P1 Mo1 123.3(9)
C27 P1 Mo1 120.7(9)
Mo2 P1 Mo1 74.44(19)
O8 P2 O9 99.3(10)
O8 P2 O7 97.6(10)
O9 P2 O7 103.0(10)
O8 P2 Mo3 120.3(8)
O9 P2 Mo3 112.9(7)
O7 P2 Mo3 120.4(7)
C7 O7 P2 120.5(17)
C8 O8 P2 122.9(17)
C9 O9 P2 123.3(16)
O1 C1 Mo1 172(2)
O2 C2 Mo2 171(2)
O3 C3 Mo3 175(2)
O4 C4 Mo3 167(2)
O5 C5 Mo3 167(2)
O6 C6 Mo3 177(2)
O7 C7 H7A 109.5
O7 C7 H7B 109.5
H7A C7 H7B 109.5
O7 C7 H7C 109.5
H7A C7 H7C 109.5
H7B C7 H7C 109.5
O8 C8 H8A 109.5
O8 C8 H8B 109.5
H8A C8 H8B 109.5
O8 C8 H8C 109.5
H8A C8 H8C 109.5
H8B C8 H8C 109.5
O9 C9 H9A 109.5
O9 C9 H9B 109.5
H9A C9 H9B 109.5
O9 C9 H9C 109.5
H9A C9 H9C 109.5
H9B C9 H9C 109.5
Mo1 C10 Mo2 91.4(10)
Mo1 C10 Mo3 90.5(9)
Mo2 C10 Mo3 89.2(10)
Mo1 C10 H10 114(10)
Mo2 C10 H10 131(10)
Mo3 C10 H10 128(4)
C15 C11 C12 109(2)
C15 C11 Mo1 73.0(15)
C12 C11 Mo1 69.7(14)
C15 C11 H11 125.7
C12 C11 H11 125.7
Mo1 C11 H11 123.2
C13 C12 C11 105(2)
C13 C12 Mo1 70.0(14)
C11 C12 Mo1 74.4(14)
C13 C12 H12 127.5
C11 C12 H12 127.5
Mo1 C12 H12 120.1
C12 C13 C14 113(3)
C12 C13 Mo1 74.7(15)
C14 C13 Mo1 75.7(16)
C12 C13 H13 123.4
C14 C13 H13 123.4
Mo1 C13 H13 117.6
C13 C14 C15 106(2)
C13 C14 Mo1 69.1(15)
C15 C14 Mo1 74.3(15)
C13 C14 H14 126.9
C15 C14 H14 126.9
Mo1 C14 H14 121.5
C14 C15 C11 107(2)
C14 C15 Mo1 70.3(16)
C11 C15 Mo1 71.9(15)
C14 C15 H15 126.6
C11 C15 H15 126.6
Mo1 C15 H15 123
C17 C16 C20 110(3)
C17 C16 Mo2 74.4(16)
C20 C16 Mo2 72.1(15)
C17 C16 H16 124.9
C20 C16 H16 124.9
Mo2 C16 H16 120.2
C16 C17 C18 104(2)
C16 C17 Mo2 70.0(16)
C18 C17 Mo2 70.3(14)
C16 C17 H17 128.2
C18 C17 H17 128.2
Mo2 C17 H17 123.3
C19 C18 C17 111(2)
C19 C18 Mo2 74.0(14)
C17 C18 Mo2 72.4(13)
C19 C18 H18 124.4
C17 C18 H18 124.4
Mo2 C18 H18 120.8
C18 C19 C20 107(2)
C18 C19 Mo2 71.6(14)
C20 C19 Mo2 69.9(14)
C18 C19 H19 126.7
C20 C19 H19 126.7
Mo2 C19 H19 123.5
C16 C20 C19 108(3)
C16 C20 Mo2 71.7(15)
C19 C20 Mo2 74.0(15)
C16 C20 H20 125.8
C19 C20 H20 125.8
Mo2 C20 H20 120.3
C26 C21 C22 110(2)
C26 C21 P1 114.8(17)
C22 C21 P1 112.5(17)
C26 C21 H21 106.1
C22 C21 H21 106.1
P1 C21 H21 106.1
C23 C22 C21 113(2)
C23 C22 H22A 109
C21 C22 H22A 109
C23 C22 H22B 109
C21 C22 H22B 109
H22A C22 H22B 107.8
C22 C23 C24 112(2)
C22 C23 H23A 109.2
C24 C23 H23A 109.2
C22 C23 H23B 109.2
C24 C23 H23B 109.2
H23A C23 H23B 107.9
C23 C24 C25 109(2)
C23 C24 H24A 109.8
C25 C24 H24A 109.8
C23 C24 H24B 109.8
C25 C24 H24B 109.8
H24A C24 H24B 108.3
C26 C25 C24 112(2)
C26 C25 H25A 109.2
C24 C25 H25A 109.2
C26 C25 H25B 109.2
C24 C25 H25B 109.2
H25A C25 H25B 107.9
C21 C26 C25 116(2)
C21 C26 H26A 108.4
C25 C26 H26A 108.4
C21 C26 H26B 108.4
C25 C26 H26B 108.4
H26A C26 H26B 107.4
C28 C27 C32 111(2)
C28 C27 P1 113.7(17)
C32 C27 P1 118.3(19)
C28 C27 H27 103.9
C32 C27 H27 103.9
P1 C27 H27 103.9
C27 C28 C29 108(2)
C27 C28 H28A 110.1
C29 C28 H28A 110.1
C27 C28 H28B 110.1
C29 C28 H28B 110.1
H28A C28 H28B 108.4
C30 C29 C28 113(3)
C30 C29 H29A 109
C28 C29 H29A 109
C30 C29 H29B 109
C28 C29 H29B 109
H29A C29 H29B 107.8
C29 C30 C31 112(3)
C29 C30 H30A 109.2
C31 C30 H30A 109.2
C29 C30 H30B 109.2
C31 C30 H30B 109.2
H30A C30 H30B 107.9
C32 C31 C30 112(2)
C32 C31 H31A 109.3
C30 C31 H31A 109.3
C32 C31 H31B 109.3
C30 C31 H31B 109.3
H31A C31 H31B 108
C31 C32 C27 111(2)
C31 C32 H32A 109.5
C27 C32 H32A 109.5
C31 C32 H32B 109.5
C27 C32 H32B 109.5
H32A C32 H32B 108
C1B Mo1B C10B 129.1(11)
C1B Mo1B C12B 89.1(11)
C10B Mo1B C12B 140.2(10)
C1B Mo1B C11B 124.2(11)
C10B Mo1B C11B 104.4(10)
C12B Mo1B C11B 35.9(10)
C1B Mo1B C13B 81.4(10)
C10B Mo1B C13B 143.7(10)
C12B Mo1B C13B 34.8(9)
C11B Mo1B C13B 58.5(10)
C1B Mo1B C14B 110.1(10)
C10B Mo1B C14B 107.8(11)
C12B Mo1B C14B 59.0(10)
C11B Mo1B C14B 58.1(10)
C13B Mo1B C14B 36.1(10)
C1B Mo1B C15B 140.1(10)
C10B Mo1B C15B 88.7(10)
C12B Mo1B C15B 59.0(10)
C11B Mo1B C15B 34.8(9)
C13B Mo1B C15B 58.7(9)
C14B Mo1B C15B 34.6(9)
C1B Mo1B P1B 88.2(8)
C10B Mo1B P1B 78.1(8)
C12B Mo1B P1B 94.7(7)
C11B Mo1B P1B 88.3(7)
C13B Mo1B P1B 128.0(7)
C14B Mo1B P1B 146.4(7)
C15B Mo1B P1B 115.6(6)
C1B Mo1B Mo2B 88.6(8)
C10B Mo1B Mo2B 44.4(7)
C12B Mo1B Mo2B 147.9(7)
C11B Mo1B Mo2B 130.3(7)
C13B Mo1B Mo2B 169.8(6)
C14B Mo1B Mo2B 149.7(8)
C15B Mo1B Mo2B 131.2(7)
P1B Mo1B Mo2B 53.20(15)
C1B Mo1B Mo3B 97.4(8)
C10B Mo1B Mo3B 48.7(7)
C12B Mo1B Mo3B 150.3(7)
C11B Mo1B Mo3B 133.9(7)
C13B Mo1B Mo3B 117.5(6)
C14B Mo1B Mo3B 91.7(7)
C15B Mo1B Mo3B 100.5(7)
P1B Mo1B Mo3B 114.35(17)
Mo2B Mo1B Mo3B 61.57(7)
C2B Mo2B C10B 128.6(11)
C2B Mo2B C16B 87.4(10)
C10B Mo2B C16B 143.3(10)
C2B Mo2B C17B 119.1(10)
C10B Mo2B C17B 108.6(10)
C16B Mo2B C17B 35.3(9)
C2B Mo2B C20B 86.0(11)
C10B Mo2B C20B 137.8(11)
C16B Mo2B C20B 34.8(8)
C17B Mo2B C20B 59.0(10)
C2B Mo2B C19B 117.5(11)
C10B Mo2B C19B 101.8(11)
C16B Mo2B C19B 59.1(9)
C17B Mo2B C19B 59.9(11)
C20B Mo2B C19B 36.0(9)
C2B Mo2B C18B 143.1(11)
C10B Mo2B C18B 87.7(11)
C16B Mo2B C18B 58.2(10)
C17B Mo2B C18B 35.6(10)
C20B Mo2B C18B 58.6(10)
C19B Mo2B C18B 35.5(10)
C2B Mo2B P1B 86.3(8)
C10B Mo2B P1B 78.2(8)
C16B Mo2B P1B 100.0(6)
C17B Mo2B P1B 86.6(8)
C20B Mo2B P1B 134.4(7)
C19B Mo2B P1B 145.0(8)
C18B Mo2B P1B 110.5(7)
C2B Mo2B Mo1B 86.4(8)
C10B Mo2B Mo1B 46.0(8)
C16B Mo2B Mo1B 151.6(6)
C17B Mo2B Mo1B 131.2(8)
C20B Mo2B Mo1B 169.6(7)
C19B Mo2B Mo1B 146.2(7)
C18B Mo2B Mo1B 130.0(7)
P1B Mo2B Mo1B 51.93(17)
C2B Mo2B Mo3B 96.9(7)
C10B Mo2B Mo3B 48.8(7)
C16B Mo2B Mo3B 146.8(6)
C17B Mo2B Mo3B 140.5(7)
C20B Mo2B Mo3B 112.4(7)
C19B Mo2B Mo3B 90.4(7)
C18B Mo2B Mo3B 105.3(7)
P1B Mo2B Mo3B 113.12(18)
Mo1B Mo2B Mo3B 61.61(7)
C5B Mo3B C3B 171.1(10)
C5B Mo3B C4B 89.0(10)
C3B Mo3B C4B 85.4(9)
C5B Mo3B C6B 91.6(10)
C3B Mo3B C6B 92.5(10)
C4B Mo3B C6B 169.3(10)
C5B Mo3B C10B 109.4(10)
C3B Mo3B C10B 77.0(10)
C4B Mo3B C10B 83.6(10)
C6B Mo3B C10B 106.2(10)
C5B Mo3B P2B 88.1(8)
C3B Mo3B P2B 84.4(7)
C4B Mo3B P2B 84.9(7)
C6B Mo3B P2B 84.4(7)
C10B Mo3B P2B 158.8(7)
C5B Mo3B Mo2B 106.2(7)
C3B Mo3B Mo2B 82.7(7)
C4B Mo3B Mo2B 125.3(7)
C6B Mo3B Mo2B 64.7(7)
C10B Mo3B Mo2B 41.7(7)
P2B Mo3B Mo2B 145.72(19)
C5B Mo3B Mo1B 66.3(7)
C3B Mo3B Mo1B 120.0(6)
C4B Mo3B Mo1B 85.2(7)
C6B Mo3B Mo1B 104.8(7)
C10B Mo3B Mo1B 43.1(7)
P2B Mo3B Mo1B 152.8(2)
Mo2B Mo3B Mo1B 56.82(6)
C51 P1B C41 101.3(13)
C51 P1B Mo1B 117.5(11)
C41 P1B Mo1B 119.0(9)
C51 P1B Mo2B 120.9(10)
C41 P1B Mo2B 123.3(10)
Mo1B P1B Mo2B 74.86(19)
O8B P2B O7B 102.3(12)
O8B P2B O9B 107.3(12)
O7B P2B O9B 95.9(11)
O8B P2B Mo3B 110.4(7)
O7B P2B Mo3B 117.4(8)
O9B P2B Mo3B 121.1(9)
C7B O7B P2B 123(2)
C8B O8B P2B 121(2)
C9B O9B P2B 121.3(19)
O1B C1B Mo1B 172(2)
O2B C2B Mo2B 171(3)
O3B C3B Mo3B 174(2)
O4B C4B Mo3B 179(2)
O5B C5B Mo3B 172(2)
O6B C6B Mo3B 168(2)
O7B C7B H7B1 109.5
O7B C7B H7B2 109.5
H7B1 C7B H7B2 109.5
O7B C7B H7B3 109.5
H7B1 C7B H7B3 109.5
H7B2 C7B H7B3 109.5
O8B C8B H8B1 109.5
O8B C8B H8B2 109.5
H8B1 C8B H8B2 109.5
O8B C8B H8B3 109.5
H8B1 C8B H8B3 109.5
H8B2 C8B H8B3 109.5
O9B C9B H9B1 109.5
O9B C9B H9B2 109.5
H9B1 C9B H9B2 109.5
O9B C9B H9B3 109.5
H9B1 C9B H9B3 109.5
H9B2 C9B H9B3 109.5
Mo2B C10B Mo1B 89.7(11)
Mo2B C10B Mo3B 89.5(10)
Mo1B C10B Mo3B 88.1(10)
Mo2B C10B H10B 118(10)
Mo1B C10B H10B 140(10)
Mo3B C10B H10B 118(10)
C15B C11B C12B 109(3)
C15B C11B Mo1B 75.1(16)
C12B C11B Mo1B 71.3(15)
C15B C11B H11B 125.5
C12B C11B H11B 125.5
Mo1B C11B H11B 119.8
C13B C12B C11B 108(3)
C13B C12B Mo1B 74.1(16)
C11B C12B Mo1B 72.8(15)
C13B C12B H12B 126
C11B C12B H12B 126
Mo1B C12B H12B 119
C12B C13B C14B 108(2)
C12B C13B Mo1B 71.1(15)
C14B C13B Mo1B 73.4(15)
C12B C13B H13B 126
C14B C13B H13B 126
Mo1B C13B H13B 121.3
C15B C14B C13B 107(2)
C15B C14B Mo1B 73.1(16)
C13B C14B Mo1B 70.5(14)
C15B C14B H14B 126.4
C13B C14B H14B 126.4
Mo1B C14B H14B 121.8
C11B C15B C14B 108(3)
C11B C15B Mo1B 70.0(16)
C14B C15B Mo1B 72.4(15)
C11B C15B H15B 126.1
C14B C15B H15B 126.1
Mo1B C15B H15B 123.1
C20B C16B C17B 111(2)
C20B C16B Mo2B 74.0(13)
C17B C16B Mo2B 73.1(16)
C20B C16B H16B 124.6
C17B C16B H16B 124.6
Mo2B C16B H16B 120
C16B C17B C18B 107(2)
C16B C17B Mo2B 71.7(15)
C18B C17B Mo2B 74.9(17)
C16B C17B H17B 126.6
C18B C17B H17B 126.6
Mo2B C17B H17B 118.8
C17B C18B C19B 108(3)
C17B C18B Mo2B 69.5(18)
C19B C18B Mo2B 70.8(17)
C17B C18B H18B 126
C19B C18B H18B 126
Mo2B C18B H18B 125.3
C18B C19B C20B 106(3)
C18B C19B Mo2B 73.7(17)
C20B C19B Mo2B 71.4(15)
C18B C19B H19B 127
C20B C19B H19B 127
Mo2B C19B H19B 119.9
C16B C20B C19B 108(2)
C16B C20B Mo2B 71.2(13)
C19B C20B Mo2B 72.6(15)
C16B C20B H20B 126
C19B C20B H20B 126
Mo2B C20B H20B 121.9
C46 C41 C42 112(3)
C46 C41 P1B 118(2)
C42 C41 P1B 112.2(18)
C46 C41 H41 104.3
C42 C41 H41 104.3
P1B C41 H41 104.3
C41 C42 C43 109(2)
C41 C42 H42A 109.8
C43 C42 H42A 109.8
C41 C42 H42B 109.8
C43 C42 H42B 109.8
H42A C42 H42B 108.3
C44 C43 C42 114(2)
C44 C43 H43A 108.7
C42 C43 H43A 108.7
C44 C43 H43B 108.7
C42 C43 H43B 108.7
H43A C43 H43B 107.6
C43 C44 C45 110(2)
C43 C44 H44A 109.6
C45 C44 H44A 109.6
C43 C44 H44B 109.6
C45 C44 H44B 109.6
H44A C44 H44B 108.1
C44 C45 C46 113(3)
C44 C45 H45A 109
C46 C45 H45A 109
C44 C45 H45B 109
C46 C45 H45B 109
H45A C45 H45B 107.8
C41 C46 C45 111(3)
C41 C46 H46A 109.5
C45 C46 H46A 109.5
C41 C46 H46B 109.5
C45 C46 H46B 109.5
H46A C46 H46B 108.1
C52 C51 C56 120(3)
C52 C51 P1B 116(2)
C56 C51 P1B 116(3)
C52 C51 H51 99.3
C56 C51 H51 99.3
P1B C51 H51 99.3
C51 C52 C53 117(3)
C51 C52 H52A 108
C53 C52 H52A 108
C51 C52 H52B 108
C53 C52 H52B 108
H52A C52 H52B 107.3
C54 C53 C52 115(4)
C54 C53 H53A 108.6
C52 C53 H53A 108.6
C54 C53 H53B 108.6
C52 C53 H53B 108.6
H53A C53 H53B 107.6
C53 C54 C55 119(4)
C53 C54 H54A 107.5
C55 C54 H54A 107.5
C53 C54 H54B 107.5
C55 C54 H54B 107.5
H54A C54 H54B 107
C54 C55 C56 111(3)
C54 C55 H55A 109.4
C56 C55 H55A 109.4
C54 C55 H55B 109.4
C56 C55 H55B 109.4
H55A C55 H55B 108
C51 C56 C55 112(3)
C51 C56 H56A 109.3
C55 C56 H56A 109.3
C51 C56 H56B 109.3
C55 C56 H56B 109.3
H56A C56 H56B 108

loop_
_geom_bond_atom_site_label_1
_geom_bond_atom_site_label_2
_geom_bond_distance
Mo1 C1 1.98(2)
Mo1 C10 2.02(3)
Mo1 C13 2.26(2)
Mo1 C12 2.32(3)
Mo1 C14 2.35(3)
Mo1 C11 2.38(3)
Mo1 C15 2.40(3)
Mo1 P1 2.422(7)
Mo1 Mo2 2.927(3)
Mo1 Mo3 3.086(3)
Mo2 C2 2.00(2)
Mo2 C10 2.07(3)
Mo2 C16 2.31(3)
Mo2 C20 2.32(2)
Mo2 C18 2.34(2)
Mo2 C17 2.37(3)
Mo2 C19 2.37(3)
Mo2 P1 2.418(6)
Mo2 Mo3 3.078(3)
Mo3 C4 2.03(2)
Mo3 C3 2.04(2)
Mo3 C6 2.06(2)
Mo3 C5 2.08(2)
Mo3 C10 2.31(2)
Mo3 P2 2.421(7)
P1 C21 1.86(2)
P1 C27 1.90(3)
P2 O8 1.581(18)
P2 O9 1.612(17)
P2 O7 1.612(18)
O1 C1 1.13(3)
O2 C2 1.13(3)
O3 C3 1.15(3)
O4 C4 1.16(3)
O5 C5 1.12(3)
O6 C6 1.14(3)
O7 C7 1.42(3)
O8 C8 1.44(3)
O9 C9 1.44(3)
C7 H7A 0.96
C7 H7B 0.96
C7 H7C 0.96
C8 H8A 0.96
C8 H8B 0.96
C8 H8C 0.96
C9 H9A 0.96
C9 H9B 0.96
C9 H9C 0.96
C10 H10 1.10(2)
C11 C15 1.44(3)
C11 C12 1.45(3)
C11 H11 0.93
C12 C13 1.39(4)
C12 H12 0.93
C13 C14 1.39(4)
C13 H13 0.93
C14 C15 1.44(4)
C14 H14 0.93
C15 H15 0.93
C16 C17 1.43(4)
C16 C20 1.44(4)
C16 H16 0.93
C17 C18 1.51(4)
C17 H17 0.93
C18 C19 1.39(4)
C18 H18 0.93
C19 C20 1.46(4)
C19 H19 0.93
C20 H20 0.93
C21 C26 1.52(3)
C21 C22 1.56(3)
C21 H21 0.98
C22 C23 1.52(4)
C22 H22A 0.97
C22 H22B 0.97
C23 C24 1.53(4)
C23 H23A 0.97
C23 H23B 0.97
C24 C25 1.57(4)
C24 H24A 0.97
C24 H24B 0.97
C25 C26 1.53(4)
C25 H25A 0.97
C25 H25B 0.97
C26 H26A 0.97
C26 H26B 0.97
C27 C28 1.49(3)
C27 C32 1.52(4)
C27 H27 0.98
C28 C29 1.53(4)
C28 H28A 0.97
C28 H28B 0.97
C29 C30 1.47(4)
C29 H29A 0.97
C29 H29B 0.97
C30 C31 1.50(5)
C30 H30A 0.97
C30 H30B 0.97
C31 C32 1.49(4)
C31 H31A 0.97
C31 H31B 0.97
C32 H32A 0.97
C32 H32B 0.97
Mo1B C1B 2.01(3)
Mo1B C10B 2.10(3)
Mo1B C12B 2.30(3)
Mo1B C11B 2.31(3)
Mo1B C13B 2.33(3)
Mo1B C14B 2.37(3)
Mo1B C15B 2.38(3)
Mo1B P1B 2.386(7)
Mo1B Mo2B 2.925(3)
Mo1B Mo3B 3.075(3)
Mo2B C2B 1.97(3)
Mo2B C10B 2.05(3)
Mo2B C16B 2.30(2)
Mo2B C17B 2.32(3)
Mo2B C20B 2.34(2)
Mo2B C19B 2.35(3)
Mo2B C18B 2.39(3)
Mo2B P1B 2.427(6)
Mo2B Mo3B 3.074(3)
Mo3B C5B 2.01(3)
Mo3B C3B 2.05(3)
Mo3B C4B 2.07(3)
Mo3B C6B 2.07(2)
Mo3B C10B 2.31(3)
Mo3B P2B 2.427(7)
P1B C51 1.87(3)
P1B C41 1.90(3)
P2B O8B 1.559(19)
P2B O7B 1.59(2)
P2B O9B 1.59(2)
O1B C1B 1.10(3)
O2B C2B 1.16(3)
O3B C3B 1.15(3)
O4B C4B 1.13(3)
O5B C5B 1.19(3)
O6B C6B 1.13(3)
O7B C7B 1.47(3)
O8B C8B 1.44(3)
O9B C9B 1.46(4)
C7B H7B1 0.96
C7B H7B2 0.96
C7B H7B3 0.96
C8B H8B1 0.96
C8B H8B2 0.96
C8B H8B3 0.96
C9B H9B1 0.96
C9B H9B2 0.96
C9B H9B3 0.96
C10B H10B 1.1(4)
C11B C15B 1.41(4)
C11B C12B 1.42(4)
C11B H11B 0.93
C12B C13B 1.38(4)
C12B H12B 0.93
C13B C14B 1.46(4)
C13B H13B 0.93
C14B C15B 1.41(4)
C14B H14B 0.93
C15B H15B 0.93
C16B C20B 1.39(3)
C16B C17B 1.40(3)
C16B H16B 0.93
C17B C18B 1.44(4)
C17B H17B 0.93
C18B C19B 1.45(4)
C18B H18B 0.93
C19B C20B 1.45(4)
C19B H19B 0.93
C20B H20B 0.93
C41 C46 1.49(4)
C41 C42 1.52(4)
C41 H41 0.98
C42 C43 1.54(3)
C42 H42A 0.97
C42 H42B 0.97
C43 C44 1.49(4)
C43 H43A 0.97
C43 H43B 0.97
C44 C45 1.50(4)
C44 H44A 0.97
C44 H44B 0.97
C45 C46 1.55(4)
C45 H45A 0.97
C45 H45B 0.97
C46 H46A 0.97
C46 H46B 0.97
C51 C52 1.48(4)
C51 C56 1.48(5)
C51 H51 0.98
C52 C53 1.50(5)
C52 H52A 0.97
C52 H52B 0.97
C53 C54 1.41(6)
C53 H53A 0.97
C53 H53B 0.97
C54 C55 1.50(5)
C54 H54A 0.97
C54 H54B 0.97
C55 C56 1.52(5)
C55 H55A 0.97
C55 H55B 0.97
C56 H56A 0.97
C56 H56B 0.97
